data_7230835
loop_
_publ_author_name
'Tan, Davin'
'Ng, Zi Xuan'
'Sim, Ying'
'Ganguly, Rakesh'
'Garc\'ia, Felipe'

_publ_section_title
;
 cis-Cyclodiphosph(v/v)azanes as highly stable and robust main group
 supramolecular building blocks
;
_journal_issue 39
_journal_name_full CrystEngComm
_journal_page_first 5998
_journal_paper_doi 10.1039/C8CE00395E
_journal_volume 20
_journal_year 2018
_chemical_formula_sum 'C18 H44 N4 O P2 S Se2'
_chemical_formula_weight 584.49
_space_group_crystal_system orthorhombic
_space_group_IT_number 62
_space_group_name_Hall '-P 2ac 2n'
_space_group_name_H-M_alt 'P n m a'
_symmetry_space_group_name_Hall '-P 2ac 2n'
_symmetry_space_group_name_H-M 'P n m a'
_atom_sites_solution_hydrogens mixed
_atom_sites_solution_primary dual
_audit_update_record
;
2018-03-13 deposited with the CCDC.
2018-06-06 downloaded from the CCDC.
;
_cell_angle_alpha 90
_cell_angle_beta 90
_cell_angle_gamma 90
_cell_formula_units_Z 4
_cell_length_a 20.6757(4)
_cell_length_b 10.9903(2)
_cell_length_c 11.8544(2)
_cell_measurement_reflns_used 9801
_cell_measurement_temperature 100.(2)
_cell_measurement_theta_max 30.9386
_cell_measurement_theta_min 2.7125
_cell_volume 2693.70(8)
_computing_cell_refinement 'SAINT V8.38A (Bruker AXS Inc., 2017)'
_computing_data_collection 'APEX3 (Bruker AXS Inc., 2017)'
_computing_data_reduction 'SAINT V8.38A (Bruker AXS Inc., 2017)'
_computing_publication_material 'APEX3 (Bruker AXS Inc., 2017)'
_computing_structure_refinement 'SHELXL-2016/6 (Sheldrick, 2016)'
_computing_structure_solution 'SHELXT 2014/5 (Sheldrick, 2014)'
_diffrn_ambient_temperature 100.(2)
_diffrn_detector_area_resol_mean 7.4074
_diffrn_measured_fraction_theta_full 0.996
_diffrn_measured_fraction_theta_max 0.996
_diffrn_measurement_device_type 'Photon II CPADs detector'
_diffrn_measurement_method 'phi and omega scans'
_diffrn_radiation_monochromator 'Multilayer Mirror'
_diffrn_radiation_type MoK\a
_diffrn_radiation_wavelength 0.71073
_diffrn_reflns_av_R_equivalents 0.0348
_diffrn_reflns_av_unetI/netI 0.0171
_diffrn_reflns_limit_h_max 29
_diffrn_reflns_limit_h_min -29
_diffrn_reflns_limit_k_max 15
_diffrn_reflns_limit_k_min -15
_diffrn_reflns_limit_l_max 17
_diffrn_reflns_limit_l_min -17
_diffrn_reflns_number 51161
_diffrn_reflns_theta_full 30.99
_diffrn_reflns_theta_max 30.99
_diffrn_reflns_theta_min 2.71
_diffrn_source 'Incoatec microfocus source'
_diffrn_source_type 'Bruker D8 Quest'
_exptl_absorpt_coefficient_mu 2.958
_exptl_absorpt_correction_T_max 0.68
_exptl_absorpt_correction_T_min 0.56
_exptl_absorpt_correction_type multi-scan
_exptl_absorpt_process_details
;
SADABS-2016/2 - Bruker AXS area detector scaling and absorption correction
;
_exptl_crystal_colour colourless
_exptl_crystal_density_diffrn 1.441
_exptl_crystal_density_method 'not measured'
_exptl_crystal_description block
_exptl_crystal_F_000 1208
_exptl_crystal_size_max 0.220
_exptl_crystal_size_mid 0.160
_exptl_crystal_size_min 0.140
_refine_diff_density_max 0.433
_refine_diff_density_min -0.373
_refine_ls_extinction_method none
_refine_ls_goodness_of_fit_ref 1.024
_refine_ls_hydrogen_treatment constr
_refine_ls_matrix_type full
_refine_ls_number_constraints 35
_refine_ls_number_parameters 152
_refine_ls_number_reflns 4469
_refine_ls_number_restraints 0
_refine_ls_restrained_S_all 1.024
_refine_ls_R_factor_all 0.0224
_refine_ls_R_factor_gt 0.0187
_refine_ls_shift/su_max 0.001
_refine_ls_shift/su_mean 0.000
_refine_ls_structure_factor_coef Fsqd
_refine_ls_weighting_details 'w=1/[\s^2^(Fo^2^)+(0.0198P)^2^+1.2168P] where P=(Fo^2^+2Fc^2^)/3'
_refine_ls_weighting_scheme calc
_refine_ls_wR_factor_gt 0.0442
_refine_ls_wR_factor_ref 0.0456
_reflns_number_gt 4082
_reflns_number_total 4469
_reflns_threshold_expression 'I > 2\s(I)'
_cod_data_source_file c8ce00395e2.cif
_cod_data_source_block fg847m
_cod_depositor_comments
;
The following automatic conversions were performed:

'_exptl_absorpt_correction_type' value 'Multi-Scan' changed to
'multi-scan' according to
/home/data/users/saulius/crontab/automatic-downloads/rss-feeds/RSC/lib/dictionaries/cif_core.dic
dictionary named 'cif_core.dic' version 2.4.2 from 2011-04-26.

Automatic conversion script
Id: cif_fix_values 4973 2017-02-22 13:04:09Z antanas 

 Adding full bibliography for 7230835--7230843.cif.
;
_cod_database_code 7230835

loop_
_space_group_symop_operation_xyz
'x, y, z'
'-x+1/2, -y, z+1/2'
'x+1/2, -y+1/2, -z+1/2'
'-x, y+1/2, -z'
'-x, -y, -z'
'x-1/2, y, -z-1/2'
'-x-1/2, y-1/2, z-1/2'
'x, -y-1/2, z'

loop_
_atom_site_type_symbol
_atom_site_label
_atom_site_fract_x
_atom_site_fract_y
_atom_site_fract_z
_atom_site_U_iso_or_equiv
_atom_site_adp_type
_atom_site_calc_flag
_atom_site_refinement_flags_adp
_atom_site_refinement_flags_occupancy
_atom_site_refinement_flags_posn
_atom_site_occupancy
_atom_site_disorder_assembly
_atom_site_disorder_group
Se Se1 0.51490(2) 0.75 0.59744(2) 0.01405(4) Uani d T P S 1 . .
Se Se2 0.43315(2) 0.75 0.99846(2) 0.01383(4) Uani d T P S 1 . .
C C1 0.40335(5) 0.98654(9) 0.75385(9) 0.01292(18) Uani d . . . 1 . .
C C2 0.46725(6) 1.01932(11) 0.81084(10) 0.0208(2) Uani d . . . 1 . .
H H2A 0.467507 0.987418 0.888036 0.031 Uiso calc U . R 1 . .
H H2B 0.472089 1.108 0.812782 0.031 Uiso calc U . R 1 . .
H H2C 0.50317 0.983583 0.768274 0.031 Uiso calc U . R 1 . .
C C3 0.34658(6) 1.03954(10) 0.81992(11) 0.0214(2) Uani d . . . 1 . .
H H3A 0.305883 1.015105 0.784098 0.032 Uiso calc U . R 1 . .
H H3B 0.349723 1.128507 0.820493 0.032 Uiso calc U . R 1 . .
H H3C 0.347691 1.009022 0.89757 0.032 Uiso calc U . R 1 . .
C C4 0.40283(6) 1.03626(10) 0.63387(9) 0.0176(2) Uani d . . . 1 . .
H H4A 0.439206 1.001766 0.591594 0.026 Uiso calc U . R 1 . .
H H4B 0.406837 1.125083 0.63594 0.026 Uiso calc U . R 1 . .
H H4C 0.362134 1.013911 0.596917 0.026 Uiso calc U . R 1 . .
C C9 0.36925(7) 0.75 0.42137(12) 0.0146(3) Uani d T P S 1 . .
C C10 0.40275(7) 0.86372(13) 0.37669(10) 0.0269(3) Uani d . . . 1 . .
H H10A 0.447221 0.866622 0.40518 0.04 Uiso calc U . R 1 . .
H H10B 0.379223 0.936108 0.402112 0.04 Uiso calc U . R 1 . .
H H10C 0.403353 0.861558 0.294055 0.04 Uiso calc U . R 1 . .
C C11 0.29918(8) 0.75 0.38090(14) 0.0244(4) Uani d T P S 1 . .
H H11A 0.298226 0.75 0.298385 0.029 Uiso d U P R 1 . .
H H11B 0.278356 0.82693 0.405075 0.029 Uiso d U . R 1 . .
C C13 0.25832(7) 0.75 0.97668(12) 0.0134(3) Uani d T P S 1 . .
C C14 0.26968(5) 0.86365(11) 1.04847(9) 0.0187(2) Uani d . . . 1 . .
H H14A 0.315221 0.86726 1.071147 0.028 Uiso calc U . R 1 . .
H H14B 0.242282 0.860218 1.115852 0.028 Uiso calc U . R 1 . .
H H14C 0.258822 0.936273 1.004404 0.028 Uiso calc U . R 1 . .
C C15 0.18863(7) 0.75 0.93408(14) 0.0188(3) Uani d T P S 1 . .
H H15A 0.179827 0.826569 0.894596 0.028 Uiso calc U P R 0.5 A -1
H H15B 0.159014 0.741776 0.998168 0.028 Uiso calc U P R 0.5 A -1
H H15C 0.182332 0.681655 0.882133 0.028 Uiso calc U P R 0.5 A -1
C C17 0.11996(8) 0.87031(13) 0.63477(13) 0.0343(3) Uani d . . . 1 . .
H H17A 0.113457 0.860744 0.716178 0.051 Uiso calc U . R 1 . .
H H17B 0.078011 0.867803 0.596345 0.051 Uiso calc U . R 1 . .
H H17C 0.140994 0.948572 0.619804 0.051 Uiso calc U . R 1 . .
N N1 0.39474(4) 0.85218(7) 0.74864(7) 0.00978(15) Uani d . . . 1 . .
N N3 0.36529(6) 0.75 0.54736(10) 0.0116(2) Uani d T P S 1 . .
H H3 0.325188 0.75 0.572185 0.014 Uiso d U P R 1 . .
N N4 0.29937(6) 0.75 0.87324(10) 0.0116(2) Uani d T P S 1 . .
H H4 0.276617 0.75 0.810519 0.014 Uiso d U P R 1 . .
O O1 0.23089(6) 0.75 0.65136(11) 0.0445(5) Uani d T P S 1 . .
P P1 0.41828(2) 0.75 0.64961(3) 0.00866(7) Uani d T P S 1 . .
P P2 0.37738(2) 0.75 0.85078(3) 0.00860(7) Uani d T P S 1 . .
S S1 0.16979(2) 0.75 0.58384(3) 0.01940(8) Uani d T P S 1 . .

loop_
_atom_site_aniso_label
_atom_site_aniso_U_11
_atom_site_aniso_U_22
_atom_site_aniso_U_33
_atom_site_aniso_U_12
_atom_site_aniso_U_13
_atom_site_aniso_U_23
Se1 0.00681(7) 0.02298(8) 0.01237(7) 0 0.00175(5) 0
Se2 0.01163(7) 0.02055(7) 0.00930(7) 0 -0.00287(5) 0
C1 0.0148(5) 0.0099(4) 0.0140(4) -0.0006(3) 0.0008(4) 0.0002(4)
C2 0.0218(5) 0.0173(5) 0.0233(6) -0.0080(4) -0.0051(4) 0.0016(4)
C3 0.0266(6) 0.0134(5) 0.0243(6) 0.0039(4) 0.0078(5) -0.0008(4)
C4 0.0212(5) 0.0140(4) 0.0177(5) 0.0004(4) 0.0011(4) 0.0048(4)
C9 0.0120(7) 0.0238(7) 0.0081(6) 0 -0.0009(5) 0
C10 0.0311(7) 0.0364(7) 0.0133(5) -0.0117(5) -0.0008(5) 0.0078(5)
C11 0.0155(7) 0.0464(11) 0.0113(7) 0 -0.0037(6) 0
C13 0.0107(6) 0.0199(7) 0.0098(6) 0 0.0030(5) 0
C14 0.0170(5) 0.0238(5) 0.0153(5) 0.0014(4) 0.0039(4) -0.0050(4)
C15 0.0095(7) 0.0310(8) 0.0160(7) 0 0.0024(5) 0
C17 0.0451(8) 0.0255(6) 0.0322(7) 0.0060(6) 0.0159(6) 0.0062(5)
N1 0.0109(4) 0.0097(3) 0.0088(4) -0.0003(3) 0.0011(3) -0.0001(3)
N3 0.0073(5) 0.0195(6) 0.0079(5) 0 0.0005(4) 0
N4 0.0087(5) 0.0179(6) 0.0082(5) 0 0.0007(4) 0
O1 0.0114(6) 0.1078(15) 0.0144(6) 0 -0.0013(5) 0
P1 0.00691(15) 0.01122(15) 0.00786(15) 0 0.00060(12) 0
P2 0.00772(15) 0.01073(14) 0.00735(15) 0 0.00016(12) 0
S1 0.01087(17) 0.0347(2) 0.01266(17) 0 0.00145(13) 0

loop_
_atom_type_symbol
_atom_type_description
_atom_type_scat_dispersion_real
_atom_type_scat_dispersion_imag
_atom_type_scat_source
C C 0.0033 0.0016 'International Tables Vol C Tables 4.2.6.8 and 6.1.1.4'
H H 0.0000 0.0000 'International Tables Vol C Tables 4.2.6.8 and 6.1.1.4'
Se Se -0.0929 2.2259 'International Tables Vol C Tables 4.2.6.8 and 6.1.1.4'
N N 0.0061 0.0033 'International Tables Vol C Tables 4.2.6.8 and 6.1.1.4'
O O 0.0106 0.0060 'International Tables Vol C Tables 4.2.6.8 and 6.1.1.4'
P P 0.1023 0.0942 'International Tables Vol C Tables 4.2.6.8 and 6.1.1.4'
S S 0.1246 0.1234 'International Tables Vol C Tables 4.2.6.8 and 6.1.1.4'

loop_
_geom_angle_atom_site_label_1
_geom_angle_atom_site_label_2
_geom_angle_atom_site_label_3
_geom_angle_site_symmetry_1
_geom_angle_site_symmetry_3
_geom_angle
N1 C1 C4 . . 108.43(8)
N1 C1 C3 . . 107.93(8)
C4 C1 C3 . . 109.68(9)
N1 C1 C2 . . 110.84(8)
C4 C1 C2 . . 109.53(9)
C3 C1 C2 . . 110.38(10)
C1 C2 H2A . . 109.5
C1 C2 H2B . . 109.5
H2A C2 H2B . . 109.5
C1 C2 H2C . . 109.5
H2A C2 H2C . . 109.5
H2B C2 H2C . . 109.5
C1 C3 H3A . . 109.5
C1 C3 H3B . . 109.5
H3A C3 H3B . . 109.5
C1 C3 H3C . . 109.5
H3A C3 H3C . . 109.5
H3B C3 H3C . . 109.5
C1 C4 H4A . . 109.5
C1 C4 H4B . . 109.5
H4A C4 H4B . . 109.5
C1 C4 H4C . . 109.5
H4A C4 H4C . . 109.5
H4B C4 H4C . . 109.5
N3 C9 C10 . . 111.84(8)
N3 C9 C10 . 8_575 111.84(8)
C10 C9 C10 . 8_575 110.20(15)
N3 C9 C11 . . 105.18(12)
C10 C9 C11 . . 108.79(9)
C10 C9 C11 8_575 . 108.80(9)
C9 C10 H10A . . 109.5
C9 C10 H10B . . 109.5
H10A C10 H10B . . 109.5
C9 C10 H10C . . 109.5
H10A C10 H10C . . 109.5
H10B C10 H10C . . 109.5
C9 C11 H11A . . 109.5
C9 C11 H11B . . 108.7
H11A C11 H11B . . 106.3
C9 C11 H11B . 8_575 108.74(4)
H11A C11 H11B . 8_575 106.3
H11B C11 H11B . 8_575 117.1
N4 C13 C15 . . 105.37(12)
N4 C13 C14 . . 111.72(8)
C15 C13 C14 . . 109.21(8)
N4 C13 C14 . 8_575 111.72(8)
C15 C13 C14 . 8_575 109.21(8)
C14 C13 C14 . 8_575 109.49(13)
C13 C14 H14A . . 109.5
C13 C14 H14B . . 109.5
H14A C14 H14B . . 109.5
C13 C14 H14C . . 109.5
H14A C14 H14C . . 109.5
H14B C14 H14C . . 109.5
C13 C15 H15A . . 109.5
C13 C15 H15B . . 109.5
H15A C15 H15B . . 109.5
C13 C15 H15C . . 109.5
H15A C15 H15C . . 109.5
H15B C15 H15C . . 109.5
S1 C17 H17A . . 109.5
S1 C17 H17B . . 109.5
H17A C17 H17B . . 109.5
S1 C17 H17C . . 109.5
H17A C17 H17C . . 109.5
H17B C17 H17C . . 109.5
C1 N1 P2 . . 130.91(7)
C1 N1 P1 . . 130.63(7)
P2 N1 P1 . . 96.71(4)
C9 N3 P1 . . 134.75(10)
C9 N3 H3 . . 112.7
P1 N3 H3 . . 112.6
C13 N4 P2 . . 134.06(10)
C13 N4 H4 . . 113.0
P2 N4 H4 . . 112.9
N3 P1 N1 . . 108.72(4)
N3 P1 N1 . 8_575 108.72(4)
N1 P1 N1 . 8_575 82.93(6)
N3 P1 Se1 . . 114.91(5)
N1 P1 Se1 . . 118.62(3)
N1 P1 Se1 8_575 . 118.62(3)
N3 P1 P2 . . 118.36(5)
N1 P1 P2 . . 41.55(3)
N1 P1 P2 8_575 . 41.55(3)
Se1 P1 P2 . . 126.729(18)
N4 P2 N1 . . 109.04(4)
N4 P2 N1 . 8_575 109.04(4)
N1 P2 N1 . 8_575 83.29(6)
N4 P2 Se2 . . 114.00(5)
N1 P2 Se2 . . 118.79(3)
N1 P2 Se2 8_575 . 118.78(3)
N4 P2 P1 . . 118.90(5)
N1 P2 P1 . . 41.73(3)
N1 P2 P1 8_575 . 41.74(3)
Se2 P2 P1 . . 127.102(18)
O1 S1 C17 . . 107.89(7)
O1 S1 C17 . 8_575 107.89(7)
C17 S1 C17 . 8_575 95.83(10)

loop_
_geom_bond_atom_site_label_1
_geom_bond_atom_site_label_2
_geom_bond_site_symmetry_2
_geom_bond_distance
Se1 P1 . 2.0912(4)
Se2 P2 . 2.0963(4)
C1 N1 . 1.4886(13)
C1 C4 . 1.5237(15)
C1 C3 . 1.5265(15)
C1 C2 . 1.5271(15)
C2 H2A . 0.98
C2 H2B . 0.98
C2 H2C . 0.98
C3 H3A . 0.98
C3 H3B . 0.98
C3 H3C . 0.98
C4 H4A . 0.98
C4 H4B . 0.98
C4 H4C . 0.98
C9 N3 . 1.4957(19)
C9 C10 . 1.5239(15)
C9 C10 8_575 1.5239(15)
C9 C11 . 1.526(2)
C10 H10A . 0.98
C10 H10B . 0.98
C10 H10C . 0.98
C11 H11A . 0.9783
C11 H11B . 0.9911
C11 H11B 8_575 0.9911
C13 N4 . 1.4913(18)
C13 C15 . 1.527(2)
C13 C14 . 1.5295(14)
C13 C14 8_575 1.5296(14)
C14 H14A . 0.98
C14 H14B . 0.98
C14 H14C . 0.98
C15 H15A . 0.98
C15 H15B . 0.98
C15 H15C . 0.98
C17 S1 . 1.7817(14)
C17 H17A . 0.98
C17 H17B . 0.98
C17 H17C . 0.98
N1 P2 . 1.6899(9)
N1 P1 . 1.6959(9)
N3 P1 . 1.6341(13)
N3 H3 . 0.8798
N4 P2 . 1.6348(13)
N4 H4 . 0.8798
O1 S1 . 1.4955(14)
P1 P2 . 2.5302(5)
